data_1574820
loop_
_publ_author_name
'Nguyen, Tri Minh'
'Tawfik, Sherif Abdulkader'
'Tran, Truyen'
'Gupta, Sunil'
'Rana, Santu'
'Venkatesh, Svetha'

_publ_section_title
;
 The search for superionic solid-state electrolytes using a
 physics-informed generative model.
;
_journal_issue 17
_journal_name_full 'Materials horizons'
_journal_page_first 6945
_journal_page_last 6955
_journal_paper_doi 10.1039/d5mh00767d
_journal_volume 12
_journal_year 2025
_chemical_formula_structural KI
_chemical_formula_sum 'I8 K8'
_space_group_IT_number 1
_space_group_name_Hall 'P 1'
_space_group_name_H-M_alt 'P 1'
_symmetry_Int_Tables_number 1
_symmetry_space_group_name_H-M 'P 1'
_audit_update_record
;
2025-04-08 deposited with the CCDC.	2025-06-06 downloaded from the CCDC.
;
_cell_angle_alpha 90.00185800
_cell_angle_beta 90.00001833
_cell_angle_gamma 90.00001967
_cell_formula_units_Z 8
_cell_length_a 11.81505482
_cell_length_b 12.23692562
_cell_length_c 7.10002691
_cell_volume 1026.522
_cod_data_source_file d5mh00767d3.cif
_cod_data_source_block KI
_cod_depositor_comments 'Adding full bibliography for 1574820--1574854.cif.'
_cod_original_cell_volume 1026.52151485
_cod_original_formula_sum 'K8 I8'
_cod_database_code 1574820

loop_
_symmetry_equiv_pos_site_id
_symmetry_equiv_pos_as_xyz
1 'x, y, z'

loop_
_atom_site_type_symbol
_atom_site_label
_atom_site_symmetry_multiplicity
_atom_site_fract_x
_atom_site_fract_y
_atom_site_fract_z
_atom_site_occupancy
K K0 1 0.89743357 0.39342190 0.74902392 1
K K1 1 0.89743102 0.10658244 0.24902053 1
K K2 1 0.39743411 0.60657927 0.75097643 1
K K3 1 0.60256938 0.10658159 0.74902090 1
K K4 1 0.10256920 0.89341757 0.75097953 1
K K5 1 0.60256604 0.39342159 0.24902381 1
K K6 1 0.39743077 0.89341737 0.25097918 1
K K7 1 0.10256618 0.60657856 0.25097592 1
I I8 1 0.40186625 0.60479469 0.25098924 1
I I9 1 0.40186616 -0.10478827 0.75098568 1
I I10 1 0.90186621 0.39520541 0.24901167 1
I I11 1 0.09813392 -0.10478759 0.25098528 1
I I12 1 0.59813386 0.10478745 0.24901415 1
I I13 1 0.09813361 0.60479500 0.75098818 1
I I14 1 0.90186615 0.10478737 0.74901480 1
I I15 1 0.59813357 0.39520566 0.74901079 1
